data_1552121
loop_
_publ_author_name
'Garc\'ia, Luc\'ia'
'Dinoi, Chiara'
'Mahon, Mary F.'
'Laurent, Maron'
'Hill, Michael'

_publ_section_title
;
 Magnesium hydride alkene insertion and catalytic hydrosilylation&#x00A0;
;
_journal_name_full 'Chemical Science'
_journal_paper_doi 10.1039/C9SC02056J
_journal_year 2019
_chemical_formula_moiety 'C36 H52 Mg N2'
_chemical_formula_sum 'C36 H52 Mg N2'
_chemical_formula_weight 537.10
_space_group_crystal_system orthorhombic
_space_group_IT_number 62
_space_group_name_Hall '-P 2ac 2n'
_space_group_name_H-M_alt 'P n m a'
_symmetry_space_group_name_Hall '-P 2ac 2n'
_symmetry_space_group_name_H-M 'P n m a'
_atom_sites_solution_hydrogens mixed
_atom_sites_solution_primary iterative
_audit_creation_date 2019-01-17
_audit_creation_method 'CrysAlisPro 1.171.39.46 (Rigaku OD, 2018)'
_audit_update_record
;
2019-04-25 deposited with the CCDC.    2019-07-22 downloaded from the CCDC.
;
_cell_angle_alpha 90
_cell_angle_beta 90
_cell_angle_gamma 90
_cell_formula_units_Z 4
_cell_length_a 18.7502(3)
_cell_length_b 20.6951(4)
_cell_length_c 8.5719(2)
_cell_measurement_reflns_used 8105
_cell_measurement_temperature 150.00(10)
_cell_measurement_theta_max 73.2740
_cell_measurement_theta_min 4.2700
_cell_volume 3326.22(11)
_computing_cell_refinement 'CrysAlisPro 1.171.39.46 (Rigaku OD, 2018)'
_computing_data_collection 'CrysAlisPro 1.171.39.46 (Rigaku OD, 2018)'
_computing_data_reduction 'CrysAlisPro 1.171.39.46 (Rigaku OD, 2018)'
_computing_molecular_graphics 'Olex2 (Dolomanov et al., 2009)'
_computing_publication_material 'Olex2 (Dolomanov et al., 2009)'
_computing_structure_refinement 'ShelXL (Sheldrick, 2015)'
_computing_structure_solution 'olex2.solve (Bourhis et al., 2015)'
_diffrn_ambient_temperature 150.00(10)
_diffrn_detector_area_resol_mean 8.1150
_diffrn_measured_fraction_theta_full 1.000
_diffrn_measured_fraction_theta_max 0.997
_diffrn_measurement_device_type 'SuperNova, Dual, Cu at home/near, EosS2'
_diffrn_measurement_method '\w scans'
_diffrn_radiation_type 'Cu K\a'
_diffrn_radiation_wavelength 1.54184
_diffrn_reflns_av_R_equivalents 0.0511
_diffrn_reflns_av_unetI/netI 0.0255
_diffrn_reflns_Laue_measured_fraction_full 1.000
_diffrn_reflns_Laue_measured_fraction_max 0.997
_diffrn_reflns_limit_h_max 23
_diffrn_reflns_limit_h_min -21
_diffrn_reflns_limit_k_max 25
_diffrn_reflns_limit_k_min -25
_diffrn_reflns_limit_l_max 10
_diffrn_reflns_limit_l_min -7
_diffrn_reflns_number 28832
_diffrn_reflns_point_group_measured_fraction_full 1.000
_diffrn_reflns_point_group_measured_fraction_max 0.997
_diffrn_reflns_theta_full 67.684
_diffrn_reflns_theta_max 73.360
_diffrn_reflns_theta_min 4.273
_diffrn_source 'micro-focus sealed X-ray tube'
_exptl_absorpt_coefficient_mu 0.629
_exptl_absorpt_correction_T_max 1.00000
_exptl_absorpt_correction_T_min 0.80872
_exptl_absorpt_correction_type multi-scan
_exptl_absorpt_process_details
;
CrysAlisPro 1.171.39.46 (Rigaku Oxford Diffraction, 2018)
Empirical absorption correction using spherical harmonics,
 implemented in SCALE3 ABSPACK scaling algorithm.
;
_exptl_crystal_colour colourless
_exptl_crystal_colour_primary colourless
_exptl_crystal_density_diffrn 1.073
_exptl_crystal_description plate
_exptl_crystal_F_000 1176
_exptl_crystal_size_max 0.144
_exptl_crystal_size_mid 0.075
_exptl_crystal_size_min 0.068
_refine_diff_density_max 0.311
_refine_diff_density_min -0.211
_refine_diff_density_rms 0.034
_refine_ls_extinction_method none
_refine_ls_goodness_of_fit_ref 1.053
_refine_ls_hydrogen_treatment mixed
_refine_ls_matrix_type full
_refine_ls_number_parameters 236
_refine_ls_number_reflns 3443
_refine_ls_number_restraints 3
_refine_ls_restrained_S_all 1.073
_refine_ls_R_factor_all 0.0598
_refine_ls_R_factor_gt 0.0466
_refine_ls_shift/su_max 0.000
_refine_ls_shift/su_mean 0.000
_refine_ls_structure_factor_coef Fsqd
_refine_ls_weighting_details 'w=1/[\s^2^(Fo^2^)+(0.0571P)^2^+0.8354P] where P=(Fo^2^+2Fc^2^)/3'
_refine_ls_weighting_scheme calc
_refine_ls_wR_factor_gt 0.1164
_refine_ls_wR_factor_ref 0.1232
_reflns_Friedel_coverage 0.000
_reflns_number_gt 2753
_reflns_number_total 3443
_reflns_threshold_expression 'I > 2\s(I)'
_cod_data_source_file c9sc02056j2.cif
_cod_data_source_block s19msh6-Compound-15
_cod_database_code 1552121
_shelx_shelxl_version_number 2014/7
_shelx_space_group_comment
;
The symmetry employed for this shelxl refinement is uniquely defined
by the following loop, which should always be used as a source of
symmetry information in preference to the above space-group names.
They are only intended as comments.
;
_olex2_refinement_description
;
1. Fixed Uiso
 At 1.2 times of:
  All C(H) groups, All C(H,H) groups
 At 1.5 times of:
  All C(H,H,H) groups
2. Restrained distances
 C16-H16
 0.98 with sigma of 0.005
 C13-C14 \\sim C13-C14A
 with sigma of 0.02
 C13-C15 \\sim C13-C15A
 with sigma of 0.02
3. Others
 Fixed Sof: H13(0.5) H13A(0.5) C14(0.5) H14A(0.5) H14B(0.5) H14C(0.5) C15(0.5)
 H15A(0.5) H15B(0.5) H15C(0.5) C17(0.5) H17(0.5) C18(0.5) H18A(0.5) H18B(0.5)
 C19(0.5) H19A(0.5) H19B(0.5) C20(0.5) H20(0.5) C21(0.5) H21A(0.5) H21B(0.5)
 C22(0.5) H22A(0.5) H22B(0.5) C14A(0.5) H14D(0.5) H14E(0.5) H14F(0.5) C15A(0.5)
 H15D(0.5) H15E(0.5) H15F(0.5)
4.a Ternary CH refined with riding coordinates:
 C10(H10), C13(H13), C13(H13A), C17(H17), C20(H20)
4.b Secondary CH2 refined with riding coordinates:
 C18(H18A,H18B), C19(H19A,H19B), C21(H21A,H21B), C22(H22A,H22B)
4.c Aromatic/amide H refined with riding coordinates:
 C2(H2), C6(H6), C7(H7), C8(H8)
4.d Idealised Me refined as rotating group:
 C3(H3A,H3B,H3C), C11(H11A,H11B,H11C), C12(H12A,H12B,H12C), C14(H14A,H14B,
 H14C), C15(H15A,H15B,H15C), C14A(H14D,H14E,H14F), C15A(H15D,H15E,H15F)
;

loop_
_space_group_symop_operation_xyz
'x, y, z'
'-x+1/2, -y, z+1/2'
'x+1/2, -y+1/2, -z+1/2'
'-x, y+1/2, -z'
'-x, -y, -z'
'x-1/2, y, -z-1/2'
'-x-1/2, y-1/2, z-1/2'
'x, -y-1/2, z'

loop_
_atom_site_label
_atom_site_type_symbol
_atom_site_fract_x
_atom_site_fract_y
_atom_site_fract_z
_atom_site_U_iso_or_equiv
_atom_site_adp_type
_atom_site_occupancy
_atom_site_site_symmetry_order
_atom_site_calc_flag
_atom_site_refinement_flags_posn
_atom_site_refinement_flags_adp
_atom_site_refinement_flags_occupancy
_atom_site_disorder_assembly
_atom_site_disorder_group
Mg1 Mg 0.39182(4) 0.7500 0.38975(9) 0.03549(19) Uani 1 2 d S T P D .
N1 N 0.32829(6) 0.67919(5) 0.30853(14) 0.0298(3) Uani 1 1 d . . . . .
C1 C 0.27157(8) 0.68872(7) 0.21855(17) 0.0314(3) Uani 1 1 d . . . . .
C2 C 0.24664(11) 0.7500 0.1749(2) 0.0330(4) Uani 1 2 d S T P . .
H2 H 0.2071 0.7500 0.1056 0.040 Uiso 1 2 calc RS T P . .
C3 C 0.22980(9) 0.63118(8) 0.1588(2) 0.0418(4) Uani 1 1 d . . . . .
H3A H 0.2629 0.5989 0.1169 0.063 Uiso 1 1 calc GR . . . .
H3B H 0.1971 0.6453 0.0763 0.063 Uiso 1 1 calc GR . . . .
H3C H 0.2024 0.6122 0.2446 0.063 Uiso 1 1 calc GR . . . .
C4 C 0.34849(8) 0.61507(7) 0.35642(18) 0.0325(3) Uani 1 1 d . . . . .
C5 C 0.40608(8) 0.58438(7) 0.28238(19) 0.0374(3) Uani 1 1 d . . . . .
C6 C 0.42917(10) 0.52513(8) 0.3408(2) 0.0455(4) Uani 1 1 d . . . . .
H6 H 0.4677 0.5036 0.2911 0.055 Uiso 1 1 calc R . . . .
C7 C 0.39748(10) 0.49716(8) 0.4685(2) 0.0495(4) Uani 1 1 d . . . . .
H7 H 0.4142 0.4568 0.5069 0.059 Uiso 1 1 calc R . . . .
C8 C 0.34144(9) 0.52781(8) 0.5404(2) 0.0477(4) Uani 1 1 d . . . . .
H8 H 0.3200 0.5083 0.6291 0.057 Uiso 1 1 calc R . . . .
C9 C 0.31525(8) 0.58687(8) 0.4866(2) 0.0390(4) Uani 1 1 d . . . . .
C10 C 0.44287(9) 0.61335(9) 0.1406(2) 0.0462(4) Uani 1 1 d . . . . .
H10 H 0.4232 0.6577 0.1242 0.055 Uiso 1 1 calc R . . . .
C11 C 0.42723(12) 0.57369(11) -0.0057(2) 0.0631(5) Uani 1 1 d . . . . .
H11A H 0.4464 0.5300 0.0072 0.095 Uiso 1 1 calc GR . . . .
H11B H 0.4497 0.5943 -0.0962 0.095 Uiso 1 1 calc GR . . . .
H11C H 0.3756 0.5713 -0.0219 0.095 Uiso 1 1 calc GR . . . .
C12 C 0.52354(11) 0.61950(11) 0.1660(2) 0.0606(5) Uani 1 1 d . . . . .
H12A H 0.5326 0.6454 0.2597 0.091 Uiso 1 1 calc GR . . . .
H12B H 0.5452 0.6406 0.0754 0.091 Uiso 1 1 calc GR . . . .
H12C H 0.5443 0.5764 0.1793 0.091 Uiso 1 1 calc GR . . . .
C13 C 0.25458(9) 0.62006(10) 0.5717(2) 0.0516(5) Uani 1 1 d D . . . .
H13 H 0.2298 0.6483 0.4940 0.062 Uiso 0.5 1 calc R . . A 1
H13A H 0.2389 0.6589 0.5112 0.062 Uiso 0.5 1 calc R . . B 2
C14 C 0.2884(4) 0.6677(3) 0.7046(7) 0.0605(15) Uani 0.5 1 d D . . C 1
H14A H 0.3165 0.6420 0.7786 0.091 Uiso 0.5 1 calc GR . . C 1
H14B H 0.2498 0.6897 0.7603 0.091 Uiso 0.5 1 calc GR . . C 1
H14C H 0.3192 0.6998 0.6547 0.091 Uiso 0.5 1 calc GR . . C 1
C15 C 0.1986(4) 0.5818(4) 0.6526(8) 0.0805(19) Uani 0.5 1 d D . . C 1
H15A H 0.1730 0.5552 0.5763 0.121 Uiso 0.5 1 calc GR . . C 1
H15B H 0.1649 0.6112 0.7037 0.121 Uiso 0.5 1 calc GR . . C 1
H15C H 0.2208 0.5539 0.7310 0.121 Uiso 0.5 1 calc GR . . C 1
C16 C 0.49014(13) 0.7500 0.5061(3) 0.0448(6) Uani 1 2 d DS T P . .
H16 H 0.5275(14) 0.7500 0.426(3) 0.095(13) Uiso 1 2 d DS T P . .
C17 C 0.4903(2) 0.8001(2) 0.6433(6) 0.0504(10) Uani 0.5 1 d . . . D -1
H17 H 0.4556 0.8365 0.6337 0.060 Uiso 0.5 1 calc R . . D -1
C18 C 0.5665(2) 0.8189(2) 0.6793(6) 0.0650(11) Uani 0.5 1 d . . . D -1
H18A H 0.5917 0.8329 0.5837 0.078 Uiso 0.5 1 calc R . . D -1
H18B H 0.5682 0.8543 0.7570 0.078 Uiso 0.5 1 calc R . . D -1
C19 C 0.59878(19) 0.7578(15) 0.7442(5) 0.065(4) Uani 0.5 1 d . . . D -1
H19A H 0.6192 0.7654 0.8491 0.079 Uiso 0.5 1 calc R . . D -1
H19B H 0.6367 0.7412 0.6746 0.079 Uiso 0.5 1 calc R . . D -1
C20 C 0.5357(2) 0.7098(2) 0.7527(5) 0.0541(9) Uani 0.5 1 d . . . D -1
H20 H 0.5432 0.6735 0.8281 0.065 Uiso 0.5 1 calc R . . D -1
C21 C 0.5200(3) 0.6877(2) 0.5876(6) 0.0540(11) Uani 0.5 1 d . . . D -1
H21A H 0.4842 0.6525 0.5870 0.065 Uiso 0.5 1 calc R . . D -1
H21B H 0.5639 0.6723 0.5353 0.065 Uiso 0.5 1 calc R . . D -1
C22 C 0.47485(17) 0.7483(8) 0.7859(5) 0.0699(13) Uani 0.5 1 d . . . D -1
H22A H 0.4768 0.7685 0.8905 0.084 Uiso 0.5 1 calc R . . D -1
H22B H 0.4294 0.7245 0.7726 0.084 Uiso 0.5 1 calc R . . D -1
C14A C 0.2749(4) 0.6393(3) 0.7276(7) 0.0642(16) Uani 0.5 1 d D . . C 2
H14D H 0.2875 0.6009 0.7885 0.096 Uiso 0.5 1 calc GR . . C 2
H14E H 0.2350 0.6616 0.7778 0.096 Uiso 0.5 1 calc GR . . C 2
H14F H 0.3161 0.6684 0.7222 0.096 Uiso 0.5 1 calc GR . . C 2
C15A C 0.1913(3) 0.5671(3) 0.5739(7) 0.0592(13) Uani 0.5 1 d D . . C 2
H15D H 0.1829 0.5513 0.4677 0.089 Uiso 0.5 1 calc GR . . C 2
H15E H 0.1476 0.5869 0.6144 0.089 Uiso 0.5 1 calc GR . . C 2
H15F H 0.2051 0.5308 0.6410 0.089 Uiso 0.5 1 calc GR . . C 2

loop_
_atom_site_aniso_label
_atom_site_aniso_U_11
_atom_site_aniso_U_22
_atom_site_aniso_U_33
_atom_site_aniso_U_23
_atom_site_aniso_U_13
_atom_site_aniso_U_12
Mg1 0.0345(4) 0.0295(3) 0.0425(4) 0.000 -0.0124(3) 0.000
N1 0.0300(6) 0.0250(5) 0.0345(6) 0.0020(5) -0.0024(5) -0.0002(5)
C1 0.0322(7) 0.0298(7) 0.0322(7) -0.0011(6) -0.0017(6) -0.0031(6)
C2 0.0298(10) 0.0332(10) 0.0359(10) 0.000 -0.0089(8) 0.000
C3 0.0403(9) 0.0327(8) 0.0526(9) -0.0017(7) -0.0119(7) -0.0045(6)
C4 0.0320(7) 0.0256(7) 0.0400(8) 0.0031(6) -0.0065(6) -0.0025(5)
C5 0.0384(8) 0.0296(7) 0.0442(8) -0.0011(6) -0.0030(7) 0.0007(6)
C6 0.0451(9) 0.0325(8) 0.0589(10) -0.0020(7) -0.0079(8) 0.0073(7)
C7 0.0533(10) 0.0283(7) 0.0669(11) 0.0107(8) -0.0170(9) 0.0003(7)
C8 0.0469(10) 0.0391(9) 0.0570(10) 0.0175(8) -0.0082(8) -0.0095(7)
C9 0.0323(8) 0.0370(8) 0.0478(9) 0.0093(7) -0.0049(7) -0.0061(6)
C10 0.0476(10) 0.0418(9) 0.0491(10) -0.0003(7) 0.0081(8) 0.0083(7)
C11 0.0591(12) 0.0816(15) 0.0485(11) -0.0033(10) -0.0074(9) 0.0058(11)
C12 0.0551(12) 0.0754(14) 0.0513(11) -0.0086(10) 0.0083(9) -0.0136(10)
C13 0.0364(9) 0.0628(11) 0.0555(10) 0.0231(9) 0.0070(8) 0.0031(8)
C14 0.052(3) 0.084(5) 0.046(3) 0.002(3) 0.013(2) 0.015(3)
C15 0.066(4) 0.079(4) 0.096(5) 0.012(4) 0.033(4) -0.015(3)
C16 0.0412(13) 0.0431(13) 0.0499(14) 0.000 -0.0127(11) 0.000
C17 0.035(2) 0.049(2) 0.068(3) -0.004(2) -0.012(2) 0.0033(18)
C18 0.056(3) 0.072(3) 0.067(3) -0.003(2) -0.013(2) -0.016(2)
C19 0.0429(16) 0.077(13) 0.076(2) 0.001(4) -0.0130(15) -0.009(4)
C20 0.046(2) 0.065(3) 0.051(2) 0.0159(19) -0.0069(18) 0.0065(19)
C21 0.050(3) 0.054(2) 0.058(3) -0.002(2) -0.017(2) 0.021(2)
C22 0.0474(17) 0.102(3) 0.060(2) 0.033(6) 0.0076(16) 0.006(7)
C14A 0.059(4) 0.084(5) 0.050(3) 0.006(3) 0.010(2) 0.018(3)
C15A 0.032(2) 0.073(3) 0.072(3) 0.011(3) 0.017(2) -0.006(2)

loop_
_atom_type_symbol
_atom_type_description
_atom_type_scat_dispersion_real
_atom_type_scat_dispersion_imag
_atom_type_scat_source
C C 0.0181 0.0091 'International Tables Vol C Tables 4.2.6.8 and 6.1.1.4'
H H 0.0000 0.0000 'International Tables Vol C Tables 4.2.6.8 and 6.1.1.4'
Mg Mg 0.1719 0.1771 'International Tables Vol C Tables 4.2.6.8 and 6.1.1.4'
N N 0.0311 0.0180 'International Tables Vol C Tables 4.2.6.8 and 6.1.1.4'

loop_
_geom_angle_atom_site_label_1
_geom_angle_atom_site_label_2
_geom_angle_atom_site_label_3
_geom_angle
_geom_angle_site_symmetry_1
N1 Mg1 N1 93.45(7) 8_575
N1 Mg1 C16 133.25(4) .
N1 Mg1 C16 133.25(4) 8_575
C1 N1 Mg1 124.51(10) .
C1 N1 C4 120.86(12) .
C4 N1 Mg1 114.62(9) .
N1 C1 C2 123.78(14) .
N1 C1 C3 119.58(13) .
C2 C1 C3 116.64(14) .
C1 C2 C1 129.45(19) 8_575
C1 C2 H2 115.3 .
C1 C2 H2 115.3 8_575
C1 C3 H3A 109.5 .
C1 C3 H3B 109.5 .
C1 C3 H3C 109.5 .
H3A C3 H3B 109.5 .
H3A C3 H3C 109.5 .
H3B C3 H3C 109.5 .
C5 C4 N1 119.36(13) .
C5 C4 C9 120.81(14) .
C9 C4 N1 119.50(14) .
C4 C5 C10 122.12(14) .
C6 C5 C4 118.34(15) .
C6 C5 C10 119.54(15) .
C5 C6 H6 119.2 .
C7 C6 C5 121.51(16) .
C7 C6 H6 119.2 .
C6 C7 H7 120.2 .
C8 C7 C6 119.61(15) .
C8 C7 H7 120.2 .
C7 C8 H8 119.2 .
C7 C8 C9 121.68(16) .
C9 C8 H8 119.2 .
C4 C9 C13 121.79(14) .
C8 C9 C4 118.05(16) .
C8 C9 C13 120.12(15) .
C5 C10 H10 107.9 .
C5 C10 C11 110.93(16) .
C5 C10 C12 111.50(15) .
C11 C10 H10 107.9 .
C11 C10 C12 110.54(15) .
C12 C10 H10 107.9 .
C10 C11 H11A 109.5 .
C10 C11 H11B 109.5 .
C10 C11 H11C 109.5 .
H11A C11 H11B 109.5 .
H11A C11 H11C 109.5 .
H11B C11 H11C 109.5 .
C10 C12 H12A 109.5 .
C10 C12 H12B 109.5 .
C10 C12 H12C 109.5 .
H12A C12 H12B 109.5 .
H12A C12 H12C 109.5 .
H12B C12 H12C 109.5 .
C9 C13 H13 107.0 .
C9 C13 H13A 109.6 .
C9 C13 C14 108.5(3) .
C9 C13 C15A 104.4(3) .
C14 C13 H13 107.0 .
C15 C13 C9 120.9(3) .
C15 C13 H13 107.0 .
C15 C13 C14 105.6(4) .
C14A C13 C9 111.8(3) .
C14A C13 H13A 109.6 .
C14A C13 C15A 111.7(4) .
C15A C13 H13A 109.6 .
C13 C14 H14A 109.5 .
C13 C14 H14B 109.5 .
C13 C14 H14C 109.5 .
H14A C14 H14B 109.5 .
H14A C14 H14C 109.5 .
H14B C14 H14C 109.5 .
C13 C15 H15A 109.5 .
C13 C15 H15B 109.5 .
C13 C15 H15C 109.5 .
H15A C15 H15B 109.5 .
H15A C15 H15C 109.5 .
H15B C15 H15C 109.5 .
Mg1 C16 H16 107(2) .
C17 C16 Mg1 111.04(19) .
C17 C16 H16 121.5(14) .
C17 C16 C21 102.0(3) .
C21 C16 Mg1 121.7(2) .
C21 C16 H16 93.2(13) .
C16 C17 H17 115.9 .
C16 C17 C22 97.2(5) .
C18 C17 C16 109.0(4) .
C18 C17 H17 115.9 .
C18 C17 C22 100.5(4) .
C22 C17 H17 115.9 .
C17 C18 H18A 111.0 .
C17 C18 H18B 111.0 .
H18A C18 H18B 109.0 .
C19 C18 C17 103.8(7) .
C19 C18 H18A 111.0 .
C19 C18 H18B 111.0 .
C18 C19 H19A 110.9 .
C18 C19 H19B 110.9 .
C18 C19 C20 104.4(4) .
H19A C19 H19B 108.9 .
C20 C19 H19A 110.9 .
C20 C19 H19B 110.9 .
C19 C20 H20 113.8 .
C21 C20 C19 107.3(4) .
C21 C20 H20 113.8 .
C22 C20 C19 105.3(11) .
C22 C20 H20 113.8 .
C22 C20 C21 101.6(4) .
C16 C21 H21A 111.0 .
C16 C21 H21B 111.0 .
C20 C21 C16 103.7(3) .
C20 C21 H21A 111.0 .
C20 C21 H21B 111.0 .
H21A C21 H21B 109.0 .
C17 C22 H22A 112.9 .
C17 C22 H22B 112.9 .
C20 C22 C17 94.3(3) .
C20 C22 H22A 112.9 .
C20 C22 H22B 112.9 .
H22A C22 H22B 110.3 .
C13 C14A H14D 109.5 .
C13 C14A H14E 109.5 .
C13 C14A H14F 109.5 .
H14D C14A H14E 109.5 .
H14D C14A H14F 109.5 .
H14E C14A H14F 109.5 .
C13 C15A H15D 109.5 .
C13 C15A H15E 109.5 .
C13 C15A H15F 109.5 .
H15D C15A H15E 109.5 .
H15D C15A H15F 109.5 .
H15E C15A H15F 109.5 .

loop_
_geom_bond_atom_site_label_1
_geom_bond_atom_site_label_2
_geom_bond_distance
_geom_bond_site_symmetry_2
Mg1 N1 2.0128(12) 8_575
Mg1 N1 2.0128(12) .
Mg1 C16 2.096(2) .
N1 C1 1.3284(18) .
N1 C4 1.4398(17) .
C1 C2 1.4025(17) .
C1 C3 1.514(2) .
C2 C1 1.4025(17) 8_575
C2 H2 0.9500 .
C3 H3A 0.9800 .
C3 H3B 0.9800 .
C3 H3C 0.9800 .
C4 C5 1.404(2) .
C4 C9 1.405(2) .
C5 C6 1.393(2) .
C5 C10 1.521(2) .
C6 H6 0.9500 .
C6 C7 1.374(3) .
C7 H7 0.9500 .
C7 C8 1.374(3) .
C8 H8 0.9500 .
C8 C9 1.396(2) .
C9 C13 1.516(2) .
C10 H10 1.0000 .
C10 C11 1.527(3) .
C10 C12 1.533(3) .
C11 H11A 0.9800 .
C11 H11B 0.9800 .
C11 H11C 0.9800 .
C12 H12A 0.9800 .
C12 H12B 0.9800 .
C12 H12C 0.9800 .
C13 H13 1.0000 .
C13 H13A 1.0000 .
C13 C14 1.635(7) .
C13 C15 1.487(6) .
C13 C14A 1.446(7) .
C13 C15A 1.616(6) .
C14 H14A 0.9800 .
C14 H14B 0.9800 .
C14 H14C 0.9800 .
C15 H15A 0.9800 .
C15 H15B 0.9800 .
C15 H15C 0.9800 .
C16 H16 0.980(5) .
C16 C17 1.568(5) .
C16 C21 1.571(4) .
C17 H17 1.0000 .
C17 C18 1.512(6) .
C17 C22 1.652(10) .
C18 H18A 0.9900 .
C18 H18B 0.9900 .
C18 C19 1.51(3) .
C19 H19A 0.9900 .
C19 H19B 0.9900 .
C19 C20 1.55(2) .
C20 H20 1.0000 .
C20 C21 1.516(6) .
C20 C22 1.420(10) .
C21 H21A 0.9900 .
C21 H21B 0.9900 .
C22 H22A 0.9900 .
C22 H22B 0.9900 .
C14A H14D 0.9800 .
C14A H14E 0.9800 .
C14A H14F 0.9800 .
C15A H15D 0.9800 .
C15A H15E 0.9800 .
C15A H15F 0.9800 .
